data_1569751
loop_
_publ_author_name
'Reinhold, Marius'
'Steinebach, Justin'
'Golz, Christopher'
'Walker, Johannes C. L.'

_publ_section_title
;
 Synthesis of polysubstituted bicyclo[2.1.1]hexanes enabling access to new
 chemical space.
;
_journal_issue 36
_journal_name_full 'Chemical science'
_journal_page_first 9885
_journal_page_last 9891
_journal_paper_doi 10.1039/d3sc03083k
_journal_volume 14
_journal_year 2023
_chemical_formula_moiety 'C18 H17 F'
_chemical_formula_sum 'C18 H17 F'
_chemical_formula_weight 252.334
_space_group_crystal_system monoclinic
_space_group_IT_number 14
_space_group_name_Hall '-P 2yn'
_space_group_name_H-M_alt 'P 1 21/n 1'
_symmetry_Int_Tables_number 14
_atom_sites_solution_primary dual
_audit_creation_date 2023-07-11
_audit_creation_method
;FinalCif V123 by Daniel Kratzert, Freiburg 2023, 
https://dkratzert.de/finalcif.html
;
_audit_update_record
;
2023-08-17 deposited with the CCDC.	2023-08-30 downloaded from the CCDC.
;
_cell_angle_alpha 90
_cell_angle_beta 90.575(4)
_cell_angle_gamma 90
_cell_formula_units_Z 4
_cell_length_a 10.1015(9)
_cell_length_b 6.0988(5)
_cell_length_c 21.7233(17)
_cell_measurement_reflns_used 9824
_cell_measurement_temperature 100.00
_cell_measurement_theta_max 33.706
_cell_measurement_theta_min 2.215
_cell_volume 1338.24(19)
_computing_cell_refinement 'SAINT V8.40B (?, 2016)'
_computing_data_collection 'Bruker BIS V6.2.15/2021-03-16 && APEX4 2022.1-1'
_computing_data_reduction 'SAINT V8.40B (?, 2016)'
_computing_molecular_graphics 'Olex2 1.5 (Dolomanov et al., 2009)'
_computing_publication_material 'Olex2 1.5 (Dolomanov et al., 2009)'
_computing_structure_refinement 'olex2.refine 1.5 (Bourhis et al., 2015)'
_computing_structure_solution 'XT  (Sheldrick, 2015)'
_diffrn_ambient_environment N~2~
_diffrn_ambient_temperature 100.00
_diffrn_detector CPAD
_diffrn_detector_area_resol_mean 7.41
_diffrn_detector_type 'Bruker PHOTON III'
_diffrn_measured_fraction_theta_full 0.9971
_diffrn_measured_fraction_theta_max 0.9940
_diffrn_measurement_device 'four-circle diffractometer'
_diffrn_measurement_device_type 'Bruker D8 VENTURE dual wavelength Mo/Cu'
_diffrn_measurement_method '\w and \f scans'
_diffrn_measurement_specimen_support 'MiTeGen micromount'
_diffrn_radiation_monochromator 'mirror optics'
_diffrn_radiation_probe x-ray
_diffrn_radiation_type 'Mo K\a'
_diffrn_radiation_wavelength 0.71073
_diffrn_reflns_av_R_equivalents 0.0351
_diffrn_reflns_av_unetI/netI 0.0176
_diffrn_reflns_Laue_measured_fraction_full 0.9971
_diffrn_reflns_Laue_measured_fraction_max 0.9940
_diffrn_reflns_limit_h_max 15
_diffrn_reflns_limit_h_min -15
_diffrn_reflns_limit_k_max 9
_diffrn_reflns_limit_k_min -8
_diffrn_reflns_limit_l_max 32
_diffrn_reflns_limit_l_min -33
_diffrn_reflns_number 47752
_diffrn_reflns_point_group_measured_fraction_full 0.9971
_diffrn_reflns_point_group_measured_fraction_max 0.9940
_diffrn_reflns_theta_full 25.2417
_diffrn_reflns_theta_max 33.76
_diffrn_reflns_theta_min 2.22
_diffrn_source 'microfocus sealed X-ray tube'
_diffrn_source_current 1.0
_diffrn_source_power 0.05
_diffrn_source_type 'Incoatec I\ms'
_diffrn_source_voltage 50.0
_diffrn_standards_number 0
_exptl_absorpt_coefficient_mu 0.080
_exptl_absorpt_correction_T_max 1.0000
_exptl_absorpt_correction_T_min 0.7435
_exptl_absorpt_correction_type numerical
_exptl_absorpt_process_details
;
SADABS-2016/2 (Bruker,2016/2) was used for absorption correction.
wR2(int) was 0.1076 before and 0.0510 after correction.
The Ratio of minimum to maximum transmission is 0.7435.
The \l/2 correction factor is Not present.
;
_exptl_crystal_colour colourless
_exptl_crystal_colour_primary colourless
_exptl_crystal_density_diffrn 1.252
_exptl_crystal_description block
_exptl_crystal_F_000 536.320
_exptl_crystal_recrystallization_method 'from dichloromethane.'
_exptl_crystal_size_max 0.485
_exptl_crystal_size_mid 0.312
_exptl_crystal_size_min 0.282
_refine_diff_density_max 0.2692
_refine_diff_density_min -0.1131
_refine_diff_density_rms 0.0273
_refine_ls_d_res_high 0.6395
_refine_ls_d_res_low 9.1945
_refine_ls_goodness_of_fit_ref 1.1368
_refine_ls_hydrogen_treatment mixed
_refine_ls_matrix_type full
_refine_ls_number_constraints 0
_refine_ls_number_parameters 325
_refine_ls_number_reflns 5339
_refine_ls_number_restraints 0
_refine_ls_restrained_S_all 1.1368
_refine_ls_R_factor_all 0.0219
_refine_ls_R_factor_gt 0.0190
_refine_ls_shift/su_max -0.0020
_refine_ls_shift/su_mean 0.0002
_refine_ls_structure_factor_coef Fsqd
_refine_ls_weighting_details 'w=1/[\s^2^(Fo^2^)+(0.0164P)^2^+0.0452P] where P=(Fo^2^+2Fc^2^)/3'
_refine_ls_weighting_scheme calc
_refine_ls_wR_factor_gt 0.0453
_refine_ls_wR_factor_ref 0.0469
_reflns_Friedel_coverage 0.0
_reflns_limit_h_max 14
_reflns_limit_h_min -15
_reflns_limit_k_max 9
_reflns_limit_k_min 0
_reflns_limit_l_max 33
_reflns_limit_l_min -13
_reflns_number_gt 4895
_reflns_number_total 5339
_reflns_threshold_expression I>=2u(I)
_cod_data_source_file d3sc03083k2.cif
_cod_data_source_block mo_2041_CG_0m
_cod_depositor_comments 'Adding full bibliography for 1569748--1569753.cif.'
_cod_database_code 1569751
_olex2_refine_details
;
Refinement using NoSpherA2, an implementation of
NOn-SPHERical Atom-form-factors in Olex2.
Please cite:
F. Kleemiss et al. Chem. Sci. DOI 10.1039/D0SC05526C - 2021
NoSpherA2 implementation of HAR makes use of
tailor-made aspherical atomic form factors calculated
on-the-fly from a Hirshfeld-partitioned electron density (ED) - not from
spherical-atom form factors.

The ED is calculated from a gaussian basis set single determinant SCF
wavefunction - either Hartree-Fock or DFT using selected funtionals
 - for a fragment of the crystal.
This fragment can be embedded in an electrostatic crystal field by employing cluster charges
or modelled using implicit solvation models, depending on the software used.
The following options were used:
   SOFTWARE:       ORCA
   PARTITIONING:   NoSpherA2
   INT ACCURACY:   Normal
   METHOD:         B3LYP
   BASIS SET:      def2-TZVP
   CHARGE:         0
   MULTIPLICITY:   1
   SOLVATION:      Toluene
   DATE:           2023-07-11_10-44-14
;
_olex2_refinement_description
;
1. Fixed Uiso
 At 1.2 times of:
  All C(H) groups, All C(H,H) groups
;
_olex2_submission_special_instructions 'No special instructions were received'
_diffrn_measurement_ambient_temperature_device_make 'Oxford Cryostream 800'

loop_
_space_group_symop_id
_space_group_symop_operation_xyz
1 x,y,z
2 -x+1/2,y+1/2,-z+1/2
3 -x,-y,-z
4 x-1/2,-y-1/2,z-1/2

loop_
_atom_site_label
_atom_site_type_symbol
_atom_site_fract_x
_atom_site_fract_y
_atom_site_fract_z
_atom_site_U_iso_or_equiv
_atom_site_adp_type
_atom_site_occupancy
_atom_site_refinement_flags_posn
F1 F 0.54506(2) 0.91406(4) 0.269717(10) 0.02814(5) Uani 1.000000 .
C1 C 0.56739(3) 0.73155(6) 0.303758(14) 0.01907(6) Uani 1.000000 .
C2 C 0.46769(3) 0.65732(6) 0.341644(15) 0.02020(6) Uani 1.000000 .
H2 H 0.3727(6) 0.7436(11) 0.3430(3) 0.0412(16) Uani 1.000000 .
C3 C 0.49272(3) 0.47230(6) 0.377400(15) 0.01877(6) Uani 1.000000 .
H3 H 0.4153(6) 0.4122(10) 0.4081(3) 0.0419(16) Uani 1.000000 .
C4 C 0.61434(3) 0.36264(5) 0.375420(14) 0.01582(5) Uani 1.000000 .
C5 C 0.71097(3) 0.44266(6) 0.335867(15) 0.01888(6) Uani 1.000000 .
H5 H 0.8059(6) 0.3633(11) 0.3334(3) 0.0407(15) Uani 1.000000 .
C6 C 0.68862(3) 0.62839(6) 0.299674(15) 0.02061(6) Uani 1.000000 .
H6 H 0.7638(6) 0.6935(11) 0.2700(3) 0.0467(17) Uani 1.000000 .
C7 C 0.63645(3) 0.16506(5) 0.416146(15) 0.01703(6) Uani 1.000000 .
H7 H 0.5559(5) 0.0461(9) 0.4071(3) 0.0341(14) Uani 1.000000 .
C8 C 0.64186(3) 0.22005(5) 0.486755(14) 0.01613(5) Uani 1.000000 .
H8a H 0.6429(6) 0.3966(9) 0.4947(3) 0.0317(13) Uani 1.000000 .
H8b H 0.5622(5) 0.1481(9) 0.5121(3) 0.0354(14) Uani 1.000000 .
C9 C 0.77632(3) 0.11532(5) 0.504109(14) 0.01530(5) Uani 1.000000 .
C10 C 0.86381(3) 0.20004(6) 0.450566(15) 0.01821(6) Uani 1.000000 .
H10a H 0.8643(5) 0.3763(9) 0.4416(3) 0.0312(13) Uani 1.000000 .
H10b H 0.9644(5) 0.1355(10) 0.4539(3) 0.0383(15) Uani 1.000000 .
C11 C 0.77165(3) 0.05063(5) 0.411041(15) 0.01988(6) Uani 1.000000 .
H11 H 0.8000(6) -0.0085(10) 0.3653(2) 0.0379(15) Uani 1.000000 .
C12 C 0.76897(4) -0.10464(6) 0.467821(17) 0.02218(6) Uani 1.000000 .
H12a H 0.8606(6) -0.1999(10) 0.4725(3) 0.0431(16) Uani 1.000000 .
H12b H 0.6817(6) -0.2083(9) 0.4742(3) 0.0429(16) Uani 1.000000 .
C13 C 0.81983(3) 0.13240(5) 0.569871(14) 0.01550(5) Uani 1.000000 .
C14 C 0.80441(3) -0.04094(6) 0.611147(16) 0.02026(6) Uani 1.000000 .
H14 H 0.7613(7) -0.1911(9) 0.5951(3) 0.0441(16) Uani 1.000000 .
C15 C 0.84443(4) -0.02058(6) 0.672629(17) 0.02459(7) Uani 1.000000 .
H15 H 0.8323(7) -0.1576(10) 0.7036(3) 0.0490(17) Uani 1.000000 .
C16 C 0.90091(4) 0.17433(7) 0.693608(17) 0.02511(7) Uani 1.000000 .
H16 H 0.9336(7) 0.1863(11) 0.7408(3) 0.0494(17) Uani 1.000000 .
C17 C 0.91677(4) 0.34835(6) 0.652702(17) 0.02404(7) Uani 1.000000 .
H17 H 0.9606(7) 0.5003(10) 0.6683(3) 0.0492(18) Uani 1.000000 .
C18 C 0.87659(3) 0.32710(5) 0.591498(15) 0.01953(6) Uani 1.000000 .
H18 H 0.8903(6) 0.4643(9) 0.5598(3) 0.0396(15) Uani 1.000000 .

loop_
_atom_site_aniso_label
_atom_site_aniso_U_11
_atom_site_aniso_U_22
_atom_site_aniso_U_33
_atom_site_aniso_U_12
_atom_site_aniso_U_13
_atom_site_aniso_U_23
F1 0.03166(12) 0.02951(11) 0.02324(11) 0.00487(9) 0.00017(9) 0.00730(8)
C1 0.02003(13) 0.02252(14) 0.01466(13) 0.00135(11) -0.00030(10) -0.00007(10)
C2 0.01700(13) 0.02441(15) 0.01920(14) 0.00297(11) 0.00111(10) -0.00050(11)
H2 0.030(3) 0.049(4) 0.045(4) 0.013(3) 0.004(3) 0.009(3)
C3 0.01443(12) 0.02246(14) 0.01946(14) -0.00013(10) 0.00226(10) -0.00045(11)
H3 0.030(3) 0.053(4) 0.043(4) -0.004(3) 0.017(3) 0.014(3)
C4 0.01470(12) 0.01827(13) 0.01449(12) -0.00060(10) 0.00081(9) -0.00268(10)
C5 0.01587(12) 0.02536(15) 0.01547(13) 0.00215(11) 0.00312(10) 0.00026(11)
H5 0.026(3) 0.062(4) 0.035(3) 0.011(3) 0.009(3) 0.007(3)
C6 0.01867(13) 0.02758(16) 0.01562(13) 0.00096(11) 0.00295(10) 0.00271(11)
H6 0.046(4) 0.054(4) 0.040(4) 0.006(3) 0.011(3) 0.016(3)
C7 0.01643(12) 0.01707(13) 0.01758(13) -0.00185(10) -0.00023(10) -0.00271(10)
H7 0.036(3) 0.030(3) 0.036(3) -0.013(3) -0.006(3) -0.006(3)
C8 0.01408(12) 0.01755(13) 0.01679(13) -0.00080(10) 0.00150(10) -0.00121(10)
H8a 0.039(3) 0.025(3) 0.031(3) 0.003(3) 0.005(3) -0.007(2)
H8b 0.035(3) 0.039(3) 0.032(3) -0.006(3) 0.004(3) 0.005(3)
C9 0.01500(11) 0.01426(12) 0.01664(12) -0.00072(9) 0.00040(10) -0.00170(9)
C10 0.01479(12) 0.02185(14) 0.01802(13) 0.00022(10) 0.00215(10) -0.00145(11)
H10a 0.029(3) 0.034(3) 0.031(3) -0.005(3) 0.002(2) 0.002(3)
H10b 0.021(3) 0.057(4) 0.037(4) 0.006(3) 0.001(3) -0.006(3)
C11 0.02148(14) 0.01946(14) 0.01872(14) 0.00331(11) 0.00066(11) -0.00556(11)
H11 0.040(4) 0.048(4) 0.026(3) 0.011(3) 0.004(3) -0.012(3)
C12 0.02673(16) 0.01506(13) 0.02470(15) 0.00187(12) -0.00276(12) -0.00347(11)
H12a 0.042(4) 0.039(4) 0.048(4) 0.014(3) -0.002(3) 0.001(3)
H12b 0.039(4) 0.027(3) 0.062(4) -0.007(3) -0.005(3) 0.004(3)
C13 0.01471(11) 0.01512(12) 0.01668(13) -0.00042(9) 0.00058(9) 0.00015(10)
C14 0.02277(14) 0.01700(13) 0.02104(15) -0.00059(11) 0.00115(11) 0.00282(11)
H14 0.064(5) 0.029(3) 0.039(4) -0.013(3) -0.001(3) 0.001(3)
C15 0.02913(16) 0.02412(16) 0.02053(15) 0.00281(13) 0.00053(12) 0.00581(12)
H15 0.068(5) 0.041(4) 0.039(4) -0.006(3) -0.001(3) 0.013(3)
C16 0.02753(16) 0.02974(18) 0.01797(15) 0.00328(13) -0.00338(12) 0.00113(13)
H16 0.065(5) 0.050(4) 0.033(4) 0.003(3) -0.015(3) 0.000(3)
C17 0.02753(16) 0.02523(16) 0.01927(15) -0.00358(13) -0.00453(12) -0.00228(12)
H17 0.072(5) 0.037(4) 0.039(4) -0.018(3) -0.016(3) -0.008(3)
C18 0.02296(14) 0.01811(13) 0.01748(14) -0.00423(11) -0.00179(11) -0.00035(11)
H18 0.063(4) 0.025(3) 0.030(3) -0.012(3) -0.012(3) 0.003(3)

loop_
_atom_type_symbol
_atom_type_scat_dispersion_real
_atom_type_scat_dispersion_imag
_atom_type_scat_source
_atom_type_scat_dispersion_source
C 0.00347 0.00161 'NoSpherA2: Chem.Sci. 2021, DOI:10.1039/D0SC05526C' 'Henke, Gullikson and Davis, At. Data and Nucl. Data Tables, 1993, 54, 2'
F 0.01794 0.01033 'NoSpherA2: Chem.Sci. 2021, DOI:10.1039/D0SC05526C' 'Henke, Gullikson and Davis, At. Data and Nucl. Data Tables, 1993, 54, 2'
H 0.00000 0.00000 'NoSpherA2: Chem.Sci. 2021, DOI:10.1039/D0SC05526C' 'Henke, Gullikson and Davis, At. Data and Nucl. Data Tables, 1993, 54, 2'

loop_
_geom_angle_atom_site_label_1
_geom_angle_atom_site_label_2
_geom_angle_atom_site_label_3
_geom_angle
_geom_angle_site_symmetry_1
_geom_angle_site_symmetry_3
_geom_angle_publ_flag
C2 C1 F1 118.40(3) . . ?
C6 C1 F1 118.86(3) . . ?
C6 C1 C2 122.74(3) . . ?
H2 C2 C1 120.2(3) . . ?
C3 C2 C1 117.92(3) . . ?
C3 C2 H2 121.9(3) . . ?
H3 C3 C2 118.9(3) . . ?
C4 C3 C2 121.66(3) . . ?
C4 C3 H3 119.4(3) . . ?
C5 C4 C3 118.13(3) . . ?
C7 C4 C3 119.20(3) . . ?
C7 C4 C5 122.66(3) . . ?
H5 C5 C4 120.2(3) . . ?
C6 C5 C4 121.37(3) . . ?
C6 C5 H5 118.5(3) . . ?
C5 C6 C1 118.18(3) . . ?
H6 C6 C1 120.1(3) . . ?
H6 C6 C5 121.7(3) . . ?
H7 C7 C4 108.4(3) . . ?
C8 C7 C4 113.91(3) . . ?
C8 C7 H7 109.3(3) . . ?
C11 C7 C4 116.48(3) . . ?
C11 C7 H7 110.0(3) . . ?
C11 C7 C8 98.34(2) . . ?
H8a C8 C7 111.4(3) . . ?
H8b C8 C7 113.2(3) . . ?
H8b C8 H8a 109.2(4) . . ?
C9 C8 C7 99.90(2) . . ?
C9 C8 H8a 111.3(3) . . ?
C9 C8 H8b 111.6(3) . . ?
C10 C9 C8 100.66(2) . . ?
C12 C9 C8 101.27(2) . . ?
C12 C9 C10 86.11(2) . . ?
C13 C9 C8 117.01(2) . . ?
C13 C9 C10 121.85(2) . . ?
C13 C9 C12 123.79(3) . . ?
H10a C10 C9 117.6(3) . . ?
H10b C10 C9 111.5(3) . . ?
H10b C10 H10a 111.2(4) . . ?
C11 C10 C9 82.92(2) . . ?
C11 C10 H10a 118.8(3) . . ?
C11 C10 H10b 112.1(3) . . ?
C10 C11 C7 102.79(2) . . ?
H11 C11 C7 117.0(3) . . ?
H11 C11 C10 122.1(3) . . ?
C12 C11 C7 101.33(3) . . ?
C12 C11 C10 86.22(2) . . ?
C12 C11 H11 121.6(3) . . ?
C11 C12 C9 82.87(2) . . ?
H12a C12 C9 112.0(3) . . ?
H12a C12 C11 112.0(3) . . ?
H12b C12 C9 117.9(3) . . ?
H12b C12 C11 118.2(3) . . ?
H12b C12 H12a 111.2(5) . . ?
C14 C13 C9 121.85(3) . . ?
C18 C13 C9 119.76(3) . . ?
C18 C13 C14 118.39(3) . . ?
H14 C14 C13 119.0(3) . . ?
C15 C14 C13 120.91(3) . . ?
C15 C14 H14 120.1(3) . . ?
H15 C15 C14 119.5(3) . . ?
C16 C15 C14 120.14(3) . . ?
C16 C15 H15 120.3(3) . . ?
H16 C16 C15 119.4(4) . . ?
C17 C16 C15 119.36(3) . . ?
C17 C16 H16 121.3(4) . . ?
H17 C17 C16 120.2(3) . . ?
C18 C17 C16 120.23(3) . . ?
C18 C17 H17 119.6(3) . . ?
C17 C18 C13 120.98(3) . . ?
H18 C18 C13 119.5(3) . . ?
H18 C18 C17 119.5(3) . . ?

loop_
_geom_bond_atom_site_label_1
_geom_bond_atom_site_label_2
_geom_bond_distance
_geom_bond_site_symmetry_2
_geom_bond_publ_flag
F1 C1 1.3540(4) . ?
C1 C2 1.3832(5) . ?
C1 C6 1.3804(5) . ?
C2 H2 1.095(6) . ?
C2 C3 1.3916(5) . ?
C3 H3 1.096(5) . ?
C3 C4 1.3999(4) . ?
C4 C5 1.3950(4) . ?
C4 C7 1.5101(5) . ?
C5 H5 1.076(5) . ?
C5 C6 1.3960(5) . ?
C6 H6 1.077(6) . ?
C7 H7 1.106(5) . ?
C7 C8 1.5705(5) . ?
C7 C11 1.5387(5) . ?
C8 H8a 1.090(5) . ?
C8 H8b 1.072(5) . ?
C8 C9 1.5442(4) . ?
C9 C10 1.5562(4) . ?
C9 C12 1.5573(5) . ?
C9 C13 1.4941(5) . ?
C10 H10a 1.092(6) . ?
C10 H10b 1.091(5) . ?
C10 C11 1.5551(5) . ?
C11 H11 1.098(5) . ?
C11 C12 1.5555(5) . ?
C12 H12a 1.096(6) . ?
C12 H12b 1.095(6) . ?
C13 C14 1.3959(4) . ?
C13 C18 1.3978(4) . ?
C14 H14 1.071(6) . ?
C14 C15 1.3971(5) . ?
C15 H15 1.080(6) . ?
C15 C16 1.3931(6) . ?
C16 H16 1.076(6) . ?
C16 C17 1.3945(5) . ?
C17 H17 1.080(6) . ?
C17 C18 1.3923(5) . ?
C18 H18 1.093(6) . ?

loop_
_geom_torsion_atom_site_label_1
_geom_torsion_atom_site_label_2
_geom_torsion_atom_site_label_3
_geom_torsion_atom_site_label_4
_geom_torsion
_geom_torsion_site_symmetry_1
_geom_torsion_site_symmetry_2
_geom_torsion_site_symmetry_3
_geom_torsion_site_symmetry_4
_geom_torsion_publ_flag
F1 C1 C2 C3 -178.67(3) . . . . ?
F1 C1 C6 C5 178.89(3) . . . . ?
C1 C2 C3 C4 -0.20(4) . . . . ?
C1 C6 C5 C4 -0.26(4) . . . . ?
C2 C3 C4 C5 -0.57(4) . . . . ?
C2 C3 C4 C7 178.93(3) . . . . ?
C3 C4 C5 C6 0.81(4) . . . . ?
C3 C4 C7 C8 -67.31(3) . . . . ?
C3 C4 C7 C11 179.23(3) . . . . ?
C4 C7 C8 C9 -125.88(3) . . . . ?
C4 C7 C11 C10 79.53(3) . . . . ?
C4 C7 C11 C12 168.18(3) . . . . ?
C7 C8 C9 C10 45.67(2) . . . . ?
C7 C8 C9 C12 -42.45(3) . . . . ?
C7 C8 C9 C13 179.99(2) . . . . ?
C7 C11 C10 C9 66.42(3) . . . . ?
C7 C11 C12 C9 -67.97(3) . . . . ?
C8 C9 C10 C11 -66.44(2) . . . . ?
C8 C9 C12 C11 65.81(3) . . . . ?
C8 C9 C13 C14 99.65(3) . . . . ?
C8 C9 C13 C18 -79.73(3) . . . . ?
C9 C10 C11 C12 -34.35(2) . . . . ?
C9 C12 C11 C10 34.33(2) . . . . ?
C9 C13 C14 C15 -179.27(3) . . . . ?
C9 C13 C18 C17 179.33(3) . . . . ?
C13 C14 C15 C16 -0.14(4) . . . . ?
C13 C18 C17 C16 0.03(4) . . . . ?
C14 C15 C16 C17 0.10(4) . . . . ?
C15 C16 C17 C18 -0.05(4) . . . . ?
